data_7224940
loop_
_publ_author_name
'Samanta, Suvendu'
'Ray, Shounak'
'Ghosh, Abhisek Brata'
'Biswas, Papu'

_publ_section_title
;
 3, 6-Di(pyridin-2-yl)-1,2,4,5-tetrazine (pytz) mediated metal-free mild
 oxidation of thiols to disulfides in aqueous medium
;
_journal_name_full 'RSC Adv.'
_journal_paper_doi 10.1039/C6RA01509C
_journal_year 2016
_chemical_formula_sum 'C12 H16 N2 S4'
_chemical_formula_weight 316.51
_chemical_name_systematic '2-aminocyclopent-1-enecarbothioic dithioperoxyanhydride '
_space_group_IT_number 14
_symmetry_cell_setting monoclinic
_symmetry_space_group_name_Hall '-P 2yn'
_symmetry_space_group_name_H-M 'P 1 21/n 1'
_atom_sites_solution_hydrogens geom
_atom_sites_solution_primary direct
_atom_sites_solution_secondary difmap
_audit_creation_method SHELXL-97
_audit_update_record
;
2015-11-19 deposited with the CCDC.
2016-04-13 downloaded from the CCDC.
;
_cell_angle_alpha 90.00
_cell_angle_beta 102.017(2)
_cell_angle_gamma 90.00
_cell_formula_units_Z 4
_cell_length_a 12.0283(13)
_cell_length_b 8.2692(9)
_cell_length_c 14.3216(15)
_cell_measurement_reflns_used 3799
_cell_measurement_temperature 150(2)
_cell_measurement_theta_max 28.26
_cell_measurement_theta_min 2.86
_cell_volume 1393.3(3)
_computing_cell_refinement 'BRUKER SMART'
_computing_data_collection 'BRUKER SMART'
_computing_data_reduction 'BRUKER SAINT'
_computing_molecular_graphics ORTEP
_computing_structure_refinement 'SHELXL-97 (Sheldrick, 1997)'
_computing_structure_solution 'SHELXS-97 (Sheldrick, 1990)'
_diffrn_ambient_temperature 150(2)
_diffrn_measured_fraction_theta_full 0.962
_diffrn_measured_fraction_theta_max 0.962
_diffrn_measurement_device_type 'BRUKER SMART APEX CCD DIFFRACTOMETER'
_diffrn_measurement_method 'OMEGA-PHI SCAN'
_diffrn_radiation_monochromator graphite
_diffrn_radiation_source 'fine-focus sealed tube'
_diffrn_radiation_type MoK\a
_diffrn_radiation_wavelength 0.71073
_diffrn_reflns_av_R_equivalents 0.0159
_diffrn_reflns_av_sigmaI/netI 0.0221
_diffrn_reflns_limit_h_max 11
_diffrn_reflns_limit_h_min -14
_diffrn_reflns_limit_k_max 8
_diffrn_reflns_limit_k_min -10
_diffrn_reflns_limit_l_max 17
_diffrn_reflns_limit_l_min -14
_diffrn_reflns_number 6151
_diffrn_reflns_theta_full 26.00
_diffrn_reflns_theta_max 26.00
_diffrn_reflns_theta_min 2.48
_exptl_absorpt_coefficient_mu 0.665
_exptl_absorpt_correction_T_max 0.9549
_exptl_absorpt_correction_T_min 0.8056
_exptl_absorpt_correction_type multi-scan
_exptl_absorpt_process_details 'SADABS (Sheldrick, 1997)'
_exptl_crystal_colour YELLOW
_exptl_crystal_density_diffrn 1.509
_exptl_crystal_density_method 'not measured'
_exptl_crystal_description PLATES
_exptl_crystal_F_000 664
_exptl_crystal_size_max 0.34
_exptl_crystal_size_mid 0.24
_exptl_crystal_size_min 0.07
_refine_diff_density_max 0.354
_refine_diff_density_min -0.263
_refine_diff_density_rms 0.073
_refine_ls_extinction_method none
_refine_ls_goodness_of_fit_ref 1.118
_refine_ls_hydrogen_treatment mixed
_refine_ls_matrix_type full
_refine_ls_number_parameters 163
_refine_ls_number_reflns 2624
_refine_ls_number_restraints 0
_refine_ls_restrained_S_all 1.118
_refine_ls_R_factor_all 0.0355
_refine_ls_R_factor_gt 0.0319
_refine_ls_shift/su_max 0.000
_refine_ls_shift/su_mean 0.000
_refine_ls_structure_factor_coef Fsqd
_refine_ls_weighting_details 'calc w=1/[\s^2^(Fo^2^)+(0.0593P)^2^+0.6527P] where P=(Fo^2^+2Fc^2^)/3'
_refine_ls_weighting_scheme calc
_refine_ls_wR_factor_gt 0.0890
_refine_ls_wR_factor_ref 0.1007
_reflns_number_gt 2404
_reflns_number_total 2624
_reflns_threshold_expression >2sigma(I)
_cod_data_source_file c6ra01509c2.cif
_cod_data_source_block 2t
_cod_depositor_comments
;
The following automatic conversions were performed:

'_symmetry_cell_setting' value 'MONOCLINIC' changed to 'monoclinic'
according to
/usr/data/users/saulius/crontab/automatic-downloads/rss-feeds/RSC/lib/dictionaries/cif_core.dic
dictionary named 'cif_core.dic' version 2.4.2 from 2011-04-26.

'_exptl_absorpt_correction_type' value 'MULTI-SCAN' changed to
'multi-scan' according to
/usr/data/users/saulius/crontab/automatic-downloads/rss-feeds/RSC/lib/dictionaries/cif_core.dic
dictionary named 'cif_core.dic' version 2.4.2 from 2011-04-26.

Automatic conversion script
Id: cif_fix_values 4268 2015-11-12 08:31:59Z antanas 
;
_cod_original_sg_symbol_H-M P21/n
_cod_database_code 7224940

loop_
_symmetry_equiv_pos_as_xyz
'x, y, z'
'-x+1/2, y+1/2, -z+1/2'
'-x, -y, -z'
'x-1/2, -y-1/2, z-1/2'

loop_
_atom_site_label
_atom_site_type_symbol
_atom_site_fract_x
_atom_site_fract_y
_atom_site_fract_z
_atom_site_U_iso_or_equiv
_atom_site_adp_type
_atom_site_occupancy
_atom_site_symmetry_multiplicity
_atom_site_calc_flag
_atom_site_refinement_flags
S1 S 0.21823(5) 0.30382(7) 0.10263(4) 0.02823(17) Uani 1 1 d .
S2 S 0.37816(4) 0.05218(6) 0.04864(3) 0.02289(16) Uani 1 1 d .
S3 S 0.31158(4) 0.14312(7) -0.08121(3) 0.02390(16) Uani 1 1 d .
S4 S 0.12043(5) -0.07744(7) -0.05280(4) 0.02826(17) Uani 1 1 d .
N1 N 0.29079(16) 0.3147(2) 0.32116(13) 0.0279(4) Uani 1 1 d .
H1A H 0.2421 0.3464 0.2717 0.034 Uiso 1 1 calc R
H1B H 0.2873 0.3510 0.3768 0.034 Uiso 1 1 calc R
N2 N -0.03769(17) -0.0851(2) -0.24802(14) 0.0305(4) Uani 1 1 d .
H2A H -0.0301 -0.1076 -0.1884 0.037 Uiso 1 1 calc R
H2B H -0.0973 -0.1165 -0.2882 0.037 Uiso 1 1 calc R
C1 C 0.37081(17) 0.2107(2) 0.31171(14) 0.0196(4) Uani 1 1 d .
C2 C 0.45699(18) 0.1533(2) 0.39668(14) 0.0221(4) Uani 1 1 d .
H2C H 0.4202 0.0956 0.4409 0.026 Uiso 1 1 calc R
H2D H 0.4989 0.2439 0.4298 0.026 Uiso 1 1 calc R
C3 C 0.5360(2) 0.0411(3) 0.35643(15) 0.0310(5) Uani 1 1 d .
H3A H 0.5390 -0.0642 0.3867 0.037 Uiso 1 1 calc R
H3B H 0.6123 0.0856 0.3683 0.037 Uiso 1 1 calc R
C4 C 0.48925(18) 0.0255(3) 0.24926(14) 0.0233(4) Uani 1 1 d .
H4A H 0.5465 0.0557 0.2138 0.028 Uiso 1 1 calc R
H4B H 0.4653 -0.0847 0.2328 0.028 Uiso 1 1 calc R
C5 C 0.38840(17) 0.1404(2) 0.22706(14) 0.0183(4) Uani 1 1 d .
C6 C 0.32546(17) 0.1734(2) 0.13506(14) 0.0199(4) Uani 1 1 d .
C7 C 0.18246(17) 0.0338(2) -0.12479(14) 0.0201(4) Uani 1 1 d .
C8 C 0.14322(18) 0.0577(2) -0.22379(14) 0.0206(4) Uani 1 1 d .
C9 C 0.2074(2) 0.1515(3) -0.28735(14) 0.0267(5) Uani 1 1 d .
H9A H 0.2844 0.1111 -0.2804 0.032 Uiso 1 1 calc R
H9B H 0.2103 0.2657 -0.2715 0.032 Uiso 1 1 calc R
C10 C 0.1397(2) 0.1239(4) -0.38873(17) 0.0435(7) Uani 1 1 d .
H10A H 0.1207 0.2267 -0.4207 0.052 Uiso 1 1 calc R
H10B H 0.1844 0.0615 -0.4250 0.052 Uiso 1 1 calc R
C11 C 0.03202(19) 0.0327(3) -0.38189(14) 0.0279(5) Uani 1 1 d .
H11A H -0.0347 0.0981 -0.4060 0.034 Uiso 1 1 calc R
H11B H 0.0263 -0.0670 -0.4183 0.034 Uiso 1 1 calc R
C12 C 0.04214(19) -0.0023(2) -0.27796(14) 0.0236(4) Uani 1 1 d .

loop_
_atom_site_aniso_label
_atom_site_aniso_U_11
_atom_site_aniso_U_22
_atom_site_aniso_U_33
_atom_site_aniso_U_23
_atom_site_aniso_U_13
_atom_site_aniso_U_12
S1 0.0282(3) 0.0350(3) 0.0194(3) -0.0009(2) 0.0001(2) 0.0114(2)
S2 0.0229(3) 0.0311(3) 0.0138(3) -0.00327(18) 0.0019(2) 0.0045(2)
S3 0.0233(3) 0.0331(3) 0.0148(3) 0.00034(19) 0.0027(2) -0.0049(2)
S4 0.0331(3) 0.0329(3) 0.0180(3) 0.0054(2) 0.0032(2) -0.0086(2)
N1 0.0321(11) 0.0333(10) 0.0177(9) -0.0038(7) 0.0037(8) 0.0098(8)
N2 0.0303(11) 0.0336(10) 0.0248(10) -0.0004(8) -0.0006(8) -0.0072(8)
C1 0.0197(11) 0.0212(10) 0.0171(10) -0.0011(7) 0.0022(8) -0.0019(8)
C2 0.0217(11) 0.0276(11) 0.0150(9) -0.0013(8) -0.0006(8) -0.0014(8)
C3 0.0382(14) 0.0344(12) 0.0176(10) -0.0019(8) -0.0004(10) 0.0122(10)
C4 0.0224(11) 0.0281(11) 0.0187(10) -0.0014(8) 0.0027(8) 0.0050(8)
C5 0.0170(10) 0.0203(10) 0.0165(9) -0.0006(7) 0.0013(8) -0.0011(7)
C6 0.0204(10) 0.0235(10) 0.0163(9) -0.0026(7) 0.0047(8) -0.0013(8)
C7 0.0219(11) 0.0208(10) 0.0170(9) -0.0010(7) 0.0028(8) 0.0012(8)
C8 0.0242(11) 0.0208(10) 0.0165(9) 0.0001(7) 0.0036(8) 0.0030(8)
C9 0.0291(12) 0.0334(12) 0.0177(10) 0.0034(8) 0.0055(9) 0.0028(9)
C10 0.0450(16) 0.0650(18) 0.0175(11) 0.0081(11) -0.0005(11) -0.0104(13)
C11 0.0281(12) 0.0356(12) 0.0169(10) -0.0022(9) -0.0027(9) 0.0099(9)
C12 0.0278(12) 0.0218(10) 0.0196(10) -0.0018(8) 0.0015(9) 0.0054(8)

loop_
_atom_type_symbol
_atom_type_description
_atom_type_scat_dispersion_real
_atom_type_scat_dispersion_imag
_atom_type_scat_source
C C 0.0033 0.0016 'International Tables Vol C Tables 4.2.6.8 and 6.1.1.4'
H H 0.0000 0.0000 'International Tables Vol C Tables 4.2.6.8 and 6.1.1.4'
N N 0.0061 0.0033 'International Tables Vol C Tables 4.2.6.8 and 6.1.1.4'
S S 0.1246 0.1234 'International Tables Vol C Tables 4.2.6.8 and 6.1.1.4'

loop_
_geom_angle_atom_site_label_1
_geom_angle_atom_site_label_2
_geom_angle_atom_site_label_3
_geom_angle
C6 S2 S3 107.28(7)
C7 S3 S2 106.41(7)
C1 N1 H1A 120.0
C1 N1 H1B 120.0
H1A N1 H1B 120.0
C12 N2 H2A 120.0
C12 N2 H2B 120.0
H2A N2 H2B 120.0
N1 C1 C5 127.2(2)
N1 C1 C2 121.22(18)
C5 C1 C2 111.56(17)
C1 C2 C3 105.39(16)
C1 C2 H2C 110.7
C3 C2 H2C 110.7
C1 C2 H2D 110.7
C3 C2 H2D 110.7
H2C C2 H2D 108.8
C2 C3 C4 107.66(17)
C2 C3 H3A 110.2
C4 C3 H3A 110.2
C2 C3 H3B 110.2
C4 C3 H3B 110.2
H3A C3 H3B 108.5
C5 C4 C3 105.57(16)
C5 C4 H4A 110.6
C3 C4 H4A 110.6
C5 C4 H4B 110.6
C3 C4 H4B 110.6
H4A C4 H4B 108.8
C1 C5 C6 125.70(18)
C1 C5 C4 109.63(17)
C6 C5 C4 124.65(17)
C5 C6 S1 128.37(15)
C5 C6 S2 109.75(14)
S1 C6 S2 121.88(12)
C8 C7 S4 126.77(16)
C8 C7 S3 111.29(15)
S4 C7 S3 121.94(12)
C12 C8 C7 125.51(19)
C12 C8 C9 109.95(17)
C7 C8 C9 124.53(19)
C8 C9 C10 104.86(19)
C8 C9 H9A 110.8
C10 C9 H9A 110.8
C8 C9 H9B 110.8
C10 C9 H9B 110.8
H9A C9 H9B 108.8
C11 C10 C9 107.79(18)
C11 C10 H10A 110.1
C9 C10 H10A 110.1
C11 C10 H10B 110.1
C9 C10 H10B 110.1
H10A C10 H10B 108.5
C12 C11 C10 105.44(18)
C12 C11 H11A 110.7
C10 C11 H11A 110.7
C12 C11 H11B 110.7
C10 C11 H11B 110.7
H11A C11 H11B 108.8
N2 C12 C8 127.9(2)
N2 C12 C11 120.6(2)
C8 C12 C11 111.51(19)

loop_
_geom_bond_atom_site_label_1
_geom_bond_atom_site_label_2
_geom_bond_distance
S1 C6 1.671(2)
S2 C6 1.8069(19)
S2 S3 2.0112(7)
S3 C7 1.793(2)
S4 C7 1.669(2)
N1 C1 1.319(3)
N1 H1A 0.8600
N1 H1B 0.8600
N2 C12 1.321(3)
N2 H2A 0.8600
N2 H2B 0.8600
C1 C5 1.400(3)
C1 C2 1.502(3)
C2 C3 1.525(3)
C2 H2C 0.9700
C2 H2D 0.9700
C3 C4 1.526(3)
C3 H3A 0.9700
C3 H3B 0.9700
C4 C5 1.521(3)
C4 H4A 0.9700
C4 H4B 0.9700
C5 C6 1.403(3)
C7 C8 1.412(3)
C8 C12 1.391(3)
C8 C9 1.523(3)
C9 C10 1.526(3)
C9 H9A 0.9700
C9 H9B 0.9700
C10 C11 1.520(3)
C10 H10A 0.9700
C10 H10B 0.9700
C11 C12 1.496(3)
C11 H11A 0.9700
C11 H11B 0.9700
